data_1573893
loop_
_publ_author_name
'Yu, Yongjiang'
'Chen, Wang'
'Hu, Rongrong'
'Tang, Ben Zhong'

_publ_section_title
;
 The base-free multicomponent polymerization of elemental sulfur,
 difluoromethylene phosphobetaine and amines toward electron-deficient
 aromatic polythioureas
;
_journal_issue 13
_journal_name_full 'Polymer Chemistry'
_journal_page_first 1509
_journal_page_last 1518
_journal_paper_doi 10.1039/D4PY01387E
_journal_volume 16
_journal_year 2025
_chemical_formula_moiety 'C15 H16 N2 O4 S3, C2 H6 O S'
_chemical_formula_sum 'C17 H22 N2 O5 S4'
_chemical_formula_weight 462.60
_space_group_crystal_system monoclinic
_space_group_IT_number 15
_space_group_name_Hall '-I 2ya'
_space_group_name_H-M_alt 'I 1 2/a 1'
_atom_sites_solution_hydrogens geom
_atom_sites_solution_primary dual
_audit_creation_date 2024-09-14
_audit_creation_method
;
Olex2 1.5
(compiled 2024.02.16 svn.r378c4104 for OlexSys, GUI svn.r6928)
;
_audit_update_record
;
2024-12-03 deposited with the CCDC.	2025-02-04 downloaded from the CCDC.
;
_cell_angle_alpha 90
_cell_angle_beta 93.9720(10)
_cell_angle_gamma 90
_cell_formula_units_Z 4
_cell_length_a 8.74660(10)
_cell_length_b 11.0403(2)
_cell_length_c 22.1225(3)
_cell_measurement_reflns_used 3562
_cell_measurement_temperature 301.31(10)
_cell_measurement_theta_max 73.2850
_cell_measurement_theta_min 4.4980
_cell_volume 2131.13(5)
_computing_cell_refinement 'CrysAlisPro 1.171.39.28b (Rigaku OD, 2015)'
_computing_data_collection 'CrysAlisPro 1.171.39.28b (Rigaku OD, 2015)'
_computing_data_reduction 'CrysAlisPro 1.171.39.28b (Rigaku OD, 2015)'
_computing_molecular_graphics 'Olex2 1.5 (Dolomanov et al., 2009)'
_computing_publication_material 'Olex2 1.5 (Dolomanov et al., 2009)'
_computing_structure_refinement 'SHELXL 2018/3 (Sheldrick, 2015)'
_computing_structure_solution 'SHELXT 2018/2 (Sheldrick, 2018)'
_diffrn_ambient_environment air
_diffrn_ambient_temperature 301.31(10)
_diffrn_detector 'CCD plate'
_diffrn_measured_fraction_theta_full 0.968
_diffrn_measured_fraction_theta_max 0.934
_diffrn_measurement_details
;
List of Runs (angles in degrees, time in seconds):

  # Type    Start    End  Width  t~exp~   \w     \q     \k     \f   Frames
#--------------------------------------------------------------------------
  1  \w    -89.00 -46.00   0.50    0.50    --    0.00 -19.00  30.00   86
  2  \w    -44.00  13.00   0.50    0.50    --    0.00 -37.00  60.00  114
  3  \w      8.00  56.00   0.50    0.50    --    5.00  57.00 -90.00   96
  4  \w   -107.00 -18.00   0.50    0.50    --  -98.80  57.00 150.00  178
  5  \w   -100.00 -49.00   0.50    0.50    --  -98.80  72.00-180.00  102
  6  \w    -38.00 -12.00   0.50    0.50    --  -98.80  72.00-180.00   52
  7  \w   -175.00 -85.00   0.50    0.50    --  -98.80 -37.00 -60.00  180
  8  \w    -89.00 -28.00   0.50    0.50    --  -98.80  72.00 -90.00  122
  9  \w   -100.00 -74.00   0.50    0.50    --  -98.80  72.00 150.00   52
 10  \w    -43.00 -18.00   0.50    0.50    --  -98.80  72.00 150.00   50
 11  \w   -109.00 -11.00   0.50    0.50    --  -98.80  72.00-120.00  196
 12  \w   -180.00-155.00   0.50    0.50    --  -98.80 -19.00-180.00   50
 13  \w   -176.00 -88.00   0.50    0.50    --  -98.80 -37.00  30.00  176
;
_diffrn_measurement_device 'four-circle diffractometer'
_diffrn_measurement_device_type 'XtaLAB AFC12 (RCD3): Kappa single'
_diffrn_measurement_method '\w scans'
_diffrn_orient_matrix_type 'CrysAlisPro convention (1999,Acta A55,543-557)'
_diffrn_orient_matrix_UB_11 -0.0214432000
_diffrn_orient_matrix_UB_12 -0.1325477000
_diffrn_orient_matrix_UB_13 -0.0206798000
_diffrn_orient_matrix_UB_21 -0.0028085000
_diffrn_orient_matrix_UB_22 0.0408146000
_diffrn_orient_matrix_UB_23 -0.0666626000
_diffrn_orient_matrix_UB_31 0.1751947000
_diffrn_orient_matrix_UB_32 -0.0155827000
_diffrn_orient_matrix_UB_33 0.0012928000
_diffrn_radiation_monochromator graphite
_diffrn_radiation_probe x-ray
_diffrn_radiation_type 'Cu K\a'
_diffrn_radiation_wavelength 1.54184
_diffrn_reflns_av_R_equivalents 0.0215
_diffrn_reflns_av_unetI/netI 0.0244
_diffrn_reflns_Laue_measured_fraction_full 0.968
_diffrn_reflns_Laue_measured_fraction_max 0.934
_diffrn_reflns_limit_h_max 10
_diffrn_reflns_limit_h_min -6
_diffrn_reflns_limit_k_max 13
_diffrn_reflns_limit_k_min -13
_diffrn_reflns_limit_l_max 27
_diffrn_reflns_limit_l_min -26
_diffrn_reflns_number 5086
_diffrn_reflns_point_group_measured_fraction_full 0.968
_diffrn_reflns_point_group_measured_fraction_max 0.934
_diffrn_reflns_theta_full 67.684
_diffrn_reflns_theta_max 73.653
_diffrn_reflns_theta_min 4.006
_diffrn_source 'fine-focus sealed X-ray tube'
_diffrn_source_type 'Enhance (Cu) X-ray Source'
_exptl_absorpt_coefficient_mu 4.371
_exptl_absorpt_correction_T_max 1.00000
_exptl_absorpt_correction_T_min 0.62542
_exptl_absorpt_correction_type multi-scan
_exptl_absorpt_process_details
;
CrysAlisPro 1.171.39.28b (Rigaku Oxford Diffraction, 2015)
Empirical absorption correction using spherical harmonics,
 implemented in SCALE3 ABSPACK scaling algorithm.
;
_exptl_crystal_colour colourless
_exptl_crystal_colour_primary colourless
_exptl_crystal_density_diffrn 1.442
_exptl_crystal_description needle
_exptl_crystal_F_000 968
_exptl_crystal_size_max 0.12
_exptl_crystal_size_mid 0.1
_exptl_crystal_size_min 0.1
_refine_diff_density_max 0.433
_refine_diff_density_min -0.412
_refine_diff_density_rms 0.049
_refine_ls_extinction_coef 0.00075(16)
_refine_ls_extinction_expression Fc^*^=kFc[1+0.001xFc^2^\l^3^/sin(2\q)]^-1/4^
_refine_ls_extinction_method 'SHELXL-2018/3 (Sheldrick 2018)'
_refine_ls_goodness_of_fit_ref 1.096
_refine_ls_hydrogen_treatment constr
_refine_ls_matrix_type full
_refine_ls_number_parameters 150
_refine_ls_number_reflns 2015
_refine_ls_number_restraints 4
_refine_ls_restrained_S_all 1.096
_refine_ls_R_factor_all 0.0414
_refine_ls_R_factor_gt 0.0398
_refine_ls_shift/su_max 0.001
_refine_ls_shift/su_mean 0.000
_refine_ls_structure_factor_coef Fsqd
_refine_ls_weighting_details 'w=1/[\s^2^(Fo^2^)+(0.0706P)^2^+1.1817P] where P=(Fo^2^+2Fc^2^)/3'
_refine_ls_weighting_scheme calc
_refine_ls_wR_factor_gt 0.1174
_refine_ls_wR_factor_ref 0.1191
_reflns_Friedel_coverage 0.000
_reflns_number_gt 1873
_reflns_number_total 2015
_reflns_threshold_expression 'I > 2\s(I)'
_cod_data_source_file d4py01387e2.cif
_cod_data_source_block 2
_cod_depositor_comments 'Adding full bibliography for 1573892--1573897.cif.'
_cod_database_code 1573893
_shelx_shelxl_version_number 2018/3
_shelx_space_group_comment
;
The symmetry employed for this shelxl refinement is uniquely defined
by the following loop, which should always be used as a source of
symmetry information in preference to the above space-group names.
They are only intended as comments.
;
_shelx_estimated_absorpt_t_max 0.669
_shelx_estimated_absorpt_t_min 0.622
_olex2_refinement_description
;
1. Fixed Uiso
 At 1.2 times of:
  All C(H) groups, All N(H) groups
 At 1.5 times of:
  All C(H,H,H) groups
2. Restrained distances
 S01-O005 \\sim S003-O007
 with sigma of 0.02
 S01-C00F \\sim S003-C1 \\sim S003-C00G
 with sigma of 0.02
3. Others
 Fixed Sof: S003(0.5) O007(0.5) C00G(0.5) H00H(0.5) H00I(0.5) H00J(0.5)
 C1(0.5) H1A(0.5) H1B(0.5) H1C(0.5)
4.a Aromatic/amide H refined with riding coordinates:
 N006(H006), C00A(H00A), C00C(H00C), C00D(H00D), C00E(H00E)
4.b Idealised Me refined as rotating group:
 C00F(H00B,H00F,H00G), C00G(H00H,H00I,H00J), C1(H1A,H1B,H1C)
;
_olex2_submission_special_instructions 'No special instructions were received'
_oxdiff_exptl_absorpt_empirical_details
;
Empirical correction (ABSPACK) includes:
- Absorption correction using spherical harmonics
- Frame scaling
;
_oxdiff_exptl_absorpt_empirical_full_max 1.507
_oxdiff_exptl_absorpt_empirical_full_min 0.726

loop_
_space_group_symop_operation_xyz
'x, y, z'
'-x+1/2, y, -z'
'x+1/2, y+1/2, z+1/2'
'-x+1, y+1/2, -z+1/2'
'-x, -y, -z'
'x-1/2, -y, z'
'-x+1/2, -y+1/2, -z+1/2'
'x, -y+1/2, z+1/2'

loop_
_atom_site_label
_atom_site_type_symbol
_atom_site_fract_x
_atom_site_fract_y
_atom_site_fract_z
_atom_site_U_iso_or_equiv
_atom_site_adp_type
_atom_site_occupancy
_atom_site_site_symmetry_order
_atom_site_calc_flag
_atom_site_refinement_flags_posn
_atom_site_refinement_flags_adp
_atom_site_refinement_flags_occupancy
_atom_site_disorder_assembly
_atom_site_disorder_group
S01 S 0.52879(5) 0.60461(4) 0.80247(2) 0.0461(2) Uani 1 1 d D . . . .
S02 S 0.250000 0.74162(7) 0.500000 0.0745(3) Uani 1 2 d S T P . .
S003 S 0.17915(14) 0.15761(10) 0.48076(5) 0.0584(3) Uani 0.5 1 d D . P A -1
O004 O 0.66285(17) 0.68021(15) 0.80539(7) 0.0573(4) Uani 1 1 d . . . . .
O005 O 0.5401(2) 0.48772(15) 0.83135(7) 0.0629(4) Uani 1 1 d D . . . .
N006 N 0.3022(2) 0.52039(16) 0.54713(8) 0.0584(5) Uani 1 1 d . . . . .
H006 H 0.300614 0.444064 0.539355 0.070 Uiso 1 1 calc R U . . .
O007 O 0.225(3) 0.2828(3) 0.4981(17) 0.088(5) Uani 0.5 1 d D . P A -1
C008 C 0.4652(2) 0.58349(18) 0.72597(8) 0.0435(4) Uani 1 1 d . . . . .
C009 C 0.3586(2) 0.54934(18) 0.60648(8) 0.0466(4) Uani 1 1 d . . . . .
C00A C 0.3896(3) 0.47704(19) 0.70886(10) 0.0560(5) Uani 1 1 d . . . . .
H00A H 0.373714 0.417461 0.737481 0.067 Uiso 1 1 calc R U . . .
C00B C 0.250000 0.5909(3) 0.500000 0.0471(6) Uani 1 2 d S T P . .
C00C C 0.4886(3) 0.67198(19) 0.68346(9) 0.0533(5) Uani 1 1 d . . . . .
H00C H 0.540399 0.742737 0.695034 0.064 Uiso 1 1 calc R U . . .
C00D C 0.3385(3) 0.4604(2) 0.64954(10) 0.0588(6) Uani 1 1 d . . . . .
H00D H 0.289586 0.388486 0.637930 0.071 Uiso 1 1 calc R U . . .
C00E C 0.4350(3) 0.65555(19) 0.62356(9) 0.0545(5) Uani 1 1 d . . . . .
H00E H 0.450182 0.715320 0.594960 0.065 Uiso 1 1 calc R U . . .
C00F C 0.3794(3) 0.6851(3) 0.83315(11) 0.0663(6) Uani 1 1 d D . . . .
H00B H 0.405771 0.701119 0.875242 0.099 Uiso 1 1 calc R U . . .
H00F H 0.287107 0.637939 0.829133 0.099 Uiso 1 1 calc R U . . .
H00G H 0.363756 0.760355 0.811857 0.099 Uiso 1 1 calc R U . . .
C00G C 0.331(2) 0.0795(17) 0.4496(8) 0.082(5) Uani 0.5 1 d D . P A -1
H00H H 0.345586 0.111000 0.410044 0.123 Uiso 0.5 1 calc R U P A -1
H00I H 0.306022 -0.005148 0.446620 0.123 Uiso 0.5 1 calc R U P A -1
H00J H 0.422732 0.089979 0.475289 0.123 Uiso 0.5 1 calc R U P A -1
C1 C 0.187(2) 0.0839(19) 0.5523(6) 0.094(6) Uani 0.5 1 d D . P A -1
H1A H 0.290848 0.082471 0.569269 0.141 Uiso 0.5 1 calc R U P A -1
H1B H 0.149817 0.002445 0.547176 0.141 Uiso 0.5 1 calc R U P A -1
H1C H 0.124118 0.126979 0.578973 0.141 Uiso 0.5 1 calc R U P A -1

loop_
_atom_site_aniso_label
_atom_site_aniso_U_11
_atom_site_aniso_U_22
_atom_site_aniso_U_33
_atom_site_aniso_U_23
_atom_site_aniso_U_13
_atom_site_aniso_U_12
S01 0.0505(3) 0.0481(3) 0.0391(3) 0.00111(17) -0.00146(19) 0.00039(18)
S02 0.1226(8) 0.0401(4) 0.0565(5) 0.000 -0.0253(5) 0.000
S003 0.0731(7) 0.0477(6) 0.0529(6) -0.0019(4) -0.0069(5) 0.0037(5)
O004 0.0556(8) 0.0616(9) 0.0538(8) -0.0055(7) -0.0028(6) -0.0082(6)
O005 0.0826(11) 0.0539(9) 0.0506(8) 0.0111(7) -0.0083(7) -0.0003(7)
N006 0.0924(14) 0.0370(8) 0.0436(9) 0.0016(7) -0.0119(9) -0.0046(8)
O007 0.128(15) 0.0377(13) 0.096(4) 0.005(3) -0.004(10) -0.004(3)
C008 0.0474(10) 0.0445(9) 0.0382(9) 0.0017(7) -0.0004(7) -0.0017(7)
C009 0.0585(11) 0.0416(9) 0.0389(9) 0.0018(7) -0.0018(7) -0.0017(8)
C00A 0.0761(14) 0.0457(10) 0.0452(10) 0.0088(8) -0.0021(9) -0.0118(9)
C00B 0.0587(16) 0.0447(14) 0.0374(13) 0.000 -0.0005(11) 0.000
C00C 0.0648(12) 0.0455(11) 0.0482(11) 0.0042(8) -0.0062(9) -0.0137(9)
C00D 0.0837(15) 0.0420(10) 0.0490(11) 0.0049(9) -0.0075(10) -0.0158(10)
C00E 0.0720(13) 0.0457(11) 0.0448(10) 0.0109(8) -0.0038(9) -0.0144(9)
C00F 0.0656(14) 0.0775(16) 0.0564(13) -0.0078(11) 0.0086(10) 0.0064(12)
C00G 0.092(7) 0.058(7) 0.099(11) -0.003(6) 0.027(6) 0.007(5)
C1 0.157(14) 0.081(11) 0.044(6) 0.008(5) 0.008(6) 0.008(9)

loop_
_atom_type_symbol
_atom_type_description
_atom_type_scat_dispersion_real
_atom_type_scat_dispersion_imag
_atom_type_scat_source
C C 0.0181 0.0091 'International Tables Vol C Tables 4.2.6.8 and 6.1.1.4'
H H 0.0000 0.0000 'International Tables Vol C Tables 4.2.6.8 and 6.1.1.4'
N N 0.0311 0.0180 'International Tables Vol C Tables 4.2.6.8 and 6.1.1.4'
O O 0.0492 0.0322 'International Tables Vol C Tables 4.2.6.8 and 6.1.1.4'
S S 0.3331 0.5567 'International Tables Vol C Tables 4.2.6.8 and 6.1.1.4'

loop_
_geom_angle_atom_site_label_1
_geom_angle_atom_site_label_2
_geom_angle_atom_site_label_3
_geom_angle
_geom_angle_site_symmetry_1
_geom_angle_site_symmetry_3
_geom_angle_publ_flag
O004 S01 O005 118.02(10) . . ?
O004 S01 C008 108.83(9) . . ?
O004 S01 C00F 108.38(12) . . ?
O005 S01 C008 108.38(10) . . ?
O005 S01 C00F 108.19(13) . . ?
C00F S01 C008 104.18(11) . . ?
O007 S003 C00G 111.2(14) . . ?
O007 S003 C1 101.8(16) . . ?
C00G S003 C1 98.1(7) . . ?
C009 N006 H006 114.1 . . ?
C00B N006 H006 114.1 . . ?
C00B N006 C009 131.72(19) . . ?
C00A C008 S01 119.16(15) . . ?
C00C C008 S01 120.61(15) . . ?
C00C C008 C00A 120.23(18) . . ?
C00D C009 N006 115.29(18) . . ?
C00D C009 C00E 119.46(19) . . ?
C00E C009 N006 125.20(18) . . ?
C008 C00A H00A 120.3 . . ?
C00D C00A C008 119.49(19) . . ?
C00D C00A H00A 120.3 . . ?
N006 C00B S02 125.06(13) . . ?
N006 C00B S02 125.06(13) 2_556 . ?
N006 C00B N006 109.9(3) 2_556 . ?
C008 C00C H00C 119.9 . . ?
C008 C00C C00E 120.13(18) . . ?
C00E C00C H00C 119.9 . . ?
C009 C00D H00D 119.5 . . ?
C00A C00D C009 121.01(19) . . ?
C00A C00D H00D 119.5 . . ?
C009 C00E H00E 120.2 . . ?
C00C C00E C009 119.66(18) . . ?
C00C C00E H00E 120.2 . . ?
S01 C00F H00B 109.5 . . ?
S01 C00F H00F 109.5 . . ?
S01 C00F H00G 109.5 . . ?
H00B C00F H00F 109.5 . . ?
H00B C00F H00G 109.5 . . ?
H00F C00F H00G 109.5 . . ?
S003 C00G H00H 109.5 . . ?
S003 C00G H00I 109.5 . . ?
S003 C00G H00J 109.5 . . ?
H00H C00G H00I 109.5 . . ?
H00H C00G H00J 109.5 . . ?
H00I C00G H00J 109.5 . . ?
S003 C1 H1A 109.5 . . ?
S003 C1 H1B 109.5 . . ?
S003 C1 H1C 109.5 . . ?
H1A C1 H1B 109.5 . . ?
H1A C1 H1C 109.5 . . ?
H1B C1 H1C 109.5 . . ?

loop_
_geom_bond_atom_site_label_1
_geom_bond_atom_site_label_2
_geom_bond_distance
_geom_bond_site_symmetry_2
_geom_bond_publ_flag
S01 O004 1.4370(16) . ?
S01 O005 1.4404(16) . ?
S01 C008 1.7600(19) . ?
S01 C00F 1.755(2) . ?
S02 C00B 1.664(3) . ?
S003 O007 1.481(10) . ?
S003 C00G 1.760(12) . ?
S003 C1 1.776(10) . ?
N006 H006 0.8600 . ?
N006 C009 1.407(2) . ?
N006 C00B 1.355(2) . ?
C008 C00A 1.388(3) . ?
C008 C00C 1.381(3) . ?
C009 C00D 1.387(3) . ?
C009 C00E 1.389(3) . ?
C00A H00A 0.9300 . ?
C00A C00D 1.369(3) . ?
C00C H00C 0.9300 . ?
C00C C00E 1.387(3) . ?
C00D H00D 0.9300 . ?
C00E H00E 0.9300 . ?
C00F H00B 0.9600 . ?
C00F H00F 0.9600 . ?
C00F H00G 0.9600 . ?
C00G H00H 0.9600 . ?
C00G H00I 0.9600 . ?
C00G H00J 0.9600 . ?
C1 H1A 0.9600 . ?
C1 H1B 0.9600 . ?
C1 H1C 0.9600 . ?

loop_
_geom_torsion_atom_site_label_1
_geom_torsion_atom_site_label_2
_geom_torsion_atom_site_label_3
_geom_torsion_atom_site_label_4
_geom_torsion
_geom_torsion_site_symmetry_1
_geom_torsion_site_symmetry_2
_geom_torsion_site_symmetry_3
_geom_torsion_site_symmetry_4
_geom_torsion_publ_flag
S01 C008 C00A C00D 179.39(19) . . . . ?
S01 C008 C00C C00E -178.56(17) . . . . ?
O004 S01 C008 C00A 150.38(18) . . . . ?
O004 S01 C008 C00C -30.3(2) . . . . ?
O005 S01 C008 C00A 20.9(2) . . . . ?
O005 S01 C008 C00C -159.80(18) . . . . ?
N006 C009 C00D C00A 179.4(2) . . . . ?
N006 C009 C00E C00C -178.3(2) . . . . ?
C008 C00A C00D C009 -1.2(4) . . . . ?
C008 C00C C00E C009 -0.4(4) . . . . ?
C009 N006 C00B S02 4.2(3) . . . . ?
C009 N006 C00B N006 -175.8(3) . . . 2_556 ?
C00A C008 C00C C00E 0.8(4) . . . . ?
C00B N006 C009 C00D 152.5(2) . . . . ?
C00B N006 C009 C00E -29.9(4) . . . . ?
C00C C008 C00A C00D 0.1(4) . . . . ?
C00D C009 C00E C00C -0.8(4) . . . . ?
C00E C009 C00D C00A 1.6(4) . . . . ?
C00F S01 C008 C00A -94.2(2) . . . . ?
C00F S01 C008 C00C 85.2(2) . . . . ?
